data_4087162
loop_
_publ_author_name
'Burcher, Benjamin'
'Sanders, Kevin J.'
'Benda, Ladislav'
'Pintacuda, Guido'
'Jeanneau, Erwann'
'Danopoulos, Andreas A.'
'Braunstein, Pierre'
'Olivier-Bourbigou, H\'el\`ene'
'Breuil, Pierre-Alain R.'

_publ_section_title
;
 Straightforward Access to Stable, 16-Valence-Electron
 Phosphine-Stabilized Fe0 Olefin Complexes and Their Reactivity
;
_journal_issue 3
_journal_name_full Organometallics
_journal_page_first 605
_journal_paper_doi 10.1021/acs.organomet.6b00803
_journal_volume 36
_journal_year 2017
_chemical_formula_moiety 'C35 H43 Fe1 P3'
_chemical_formula_sum 'C35 H43 Fe P3'
_chemical_formula_weight 612.49
_space_group_IT_number 14
_symmetry_cell_setting monoclinic
_symmetry_space_group_name_Hall '-P 2yn'
_symmetry_space_group_name_H-M 'P 1 21/n 1'
_atom_sites_solution_hydrogens difmap
_atom_sites_solution_primary direct
_cell_angle_alpha 90
_cell_angle_beta 106.861(17)
_cell_angle_gamma 90
_cell_formula_units_Z 4
_cell_length_a 17.640(2)
_cell_length_b 10.4497(14)
_cell_length_c 18.210(3)
_cell_measurement_reflns_used 3917
_cell_measurement_temperature 150
_cell_measurement_theta_max 65.9710
_cell_measurement_theta_min 4.8670
_cell_volume 3212.4(8)
_computing_cell_refinement 'CrysAlisPro 1.171.38.41 (Rigaku OD, 2015)'
_computing_data_collection 'CrysAlisPro 1.171.38.41 (Rigaku OD, 2015)'
_computing_data_reduction 'CrysAlisPro 1.171.38.41 (Rigaku OD, 2015)'
_computing_molecular_graphics 'CAMERON (Watkin et al., 1996)'
_computing_publication_material 'CRYSTALS (Betteridge et al., 2003)'
_computing_structure_refinement 'CRYSTALS (Betteridge et al., 2003)'
_computing_structure_solution 'SIR97 (Altomare et al., 1999)'
_diffrn_ambient_environment N~2~
_diffrn_ambient_temperature 150
_diffrn_detector 'CCD plate'
_diffrn_detector_area_resol_mean 10.4685
_diffrn_detector_type Atlas
_diffrn_measured_fraction_theta_full 0.988
_diffrn_measured_fraction_theta_max 0.988
_diffrn_measurement_device 'four-circle diffractometer'
_diffrn_measurement_device_type 'Xcalibur, Atlas, Gemini ultra'
_diffrn_measurement_method \w
_diffrn_radiation_monochromator mirror
_diffrn_radiation_probe x-ray
_diffrn_radiation_type 'Cu K\a'
_diffrn_radiation_wavelength 1.54184
_diffrn_reflns_av_R_equivalents 0.098
_diffrn_reflns_limit_h_max 20
_diffrn_reflns_limit_h_min -20
_diffrn_reflns_limit_k_max 9
_diffrn_reflns_limit_k_min -12
_diffrn_reflns_limit_l_max 21
_diffrn_reflns_limit_l_min -21
_diffrn_reflns_number 23692
_diffrn_reflns_theta_full 66.986
_diffrn_reflns_theta_max 66.986
_diffrn_reflns_theta_min 4.141
_diffrn_source 'fine-focus sealed X-ray tube'
_diffrn_source_type 'Enhance Ultra (Cu) X-ray Source'
_diffrn_standards_number 0
_exptl_absorpt_coefficient_mu 5.331
_exptl_absorpt_correction_T_max 0.706
_exptl_absorpt_correction_T_min 0.315
_exptl_absorpt_correction_type gaussian
_exptl_absorpt_process_details
;
CrysAlisPro 1.171.38.41 (Rigaku Oxford Diffraction, 2015)
Numerical absorption correction based on gaussian integration over
            a multifaceted crystal model
Empirical absorption correction using spherical harmonics,
 implemented in SCALE3 ABSPACK scaling algorithm.
;
_exptl_crystal_colour black
_exptl_crystal_density_diffrn 1.266
_exptl_crystal_density_method 'not measured'
_exptl_crystal_description needle
_exptl_crystal_F_000 1295.991
_exptl_crystal_size_max 0.424
_exptl_crystal_size_mid 0.148
_exptl_crystal_size_min 0.074
_refine_diff_density_max 0.98
_refine_diff_density_min -0.84
_refine_ls_extinction_method None
_refine_ls_goodness_of_fit_ref 0.9660
_refine_ls_hydrogen_treatment constr
_refine_ls_matrix_type full
_refine_ls_number_parameters 352
_refine_ls_number_reflns 5643
_refine_ls_number_restraints 0
_refine_ls_R_factor_all 0.0808
_refine_ls_R_factor_gt 0.0573
_refine_ls_shift/su_max 0.0005791
_refine_ls_shift/su_mean 0.0000315
_refine_ls_structure_factor_coef Fsqd
_refine_ls_weighting_details
;
 Method, part 1, Chebychev polynomial, (Watkin, 1994, Prince, 1982) 
 [weight] = 1.0/[A~0~*T~0~(x)+A~1~*T~1~(x) ... +A~n-1~]*T~n-1~(x)] 
 where A~i~ are the Chebychev coefficients listed below and x= Fcalc/Fmax 
 Method = Robust Weighting (Prince, 1982) 
 W = [weight] * [1-(deltaF/6*sigmaF)^2^]^2^ 
 A~i~ are: 
 488. 622. 329. 83.2 
;
_refine_ls_weighting_scheme calc
_refine_ls_wR_factor_all 0.1194
_refine_ls_wR_factor_gt 0.0995
_refine_ls_wR_factor_ref 0.1194
_reflns_limit_h_max 20
_reflns_limit_h_min -20
_reflns_limit_k_max 12
_reflns_limit_k_min 0
_reflns_limit_l_max 21
_reflns_limit_l_min 0
_reflns_number_gt 4139
_reflns_number_total 5667
_reflns_threshold_expression I>2.0\s(I)
_oxford_diffrn_Wilson_B_factor 2.12
_oxford_diffrn_Wilson_scale 0.53
_oxford_refine_ls_r_factor_ref 0.0808
_oxford_refine_ls_scale 1.928(10)
_oxford_reflns_number_all 5643
_oxford_reflns_threshold_expression_ref I>-10.0\s(I)
_cod_data_source_file om6b00803_si_002.cif
_cod_data_source_block 1
_cod_original_sg_symbol_H-M 'P 1 21/n 1 '
_cod_original_formula_sum 'C35 H43 Fe1 P3'
_cod_database_code 4087162
_oxdiff_exptl_absorpt_empirical_full_min 0.666
_oxdiff_exptl_absorpt_empirical_full_max 1.312
_oxdiff_exptl_absorpt_empirical_details
;
Empirical correction (ABSPACK) includes:
- Absorption correction using spherical harmonics
- Frame scaling
;

loop_
_symmetry_equiv_pos_as_xyz
x,y,z
-x,-y,-z
-x+1/2,y+1/2,-z+1/2
x+1/2,-y+1/2,z+1/2

loop_
_atom_site_label
_atom_site_type_symbol
_atom_site_fract_x
_atom_site_fract_y
_atom_site_fract_z
_atom_site_U_iso_or_equiv
_atom_site_occupancy
_atom_site_adp_type
_atom_site_refinement_flags_posn
Fe1 Fe 0.67767(4) 0.72511(7) 0.42114(4) 0.0248 1.0000 Uani .
P2 P 0.68263(7) 0.86808(12) 0.50626(6) 0.0262 1.0000 Uani .
C3 C 0.7713(3) 0.9638(4) 0.5508(2) 0.0263 1.0000 Uani .
C4 C 0.8313(3) 0.9102(5) 0.6110(3) 0.0318 1.0000 Uani .
C5 C 0.9035(3) 0.9713(5) 0.6406(3) 0.0387 1.0000 Uani .
C6 C 0.9183(3) 1.0857(5) 0.6096(3) 0.0404 1.0000 Uani .
C7 C 0.8595(3) 1.1425(5) 0.5507(3) 0.0396 1.0000 Uani .
C8 C 0.7865(3) 1.0807(5) 0.5223(3) 0.0319 1.0000 Uani .
H81 H 0.7472 1.1209 0.4839 0.0378 1.0000 Uiso R
H71 H 0.8687 1.2213 0.5306 0.0479 1.0000 Uiso R
H61 H 0.9685 1.1252 0.6270 0.0478 1.0000 Uiso R
H51 H 0.9425 0.9342 0.6809 0.0461 1.0000 Uiso R
H41 H 0.8221 0.8313 0.6319 0.0380 1.0000 Uiso R
C9 C 0.6038(3) 0.9914(5) 0.4703(3) 0.0334 1.0000 Uani .
C10 C 0.5807(3) 0.9974(5) 0.3830(3) 0.0315 1.0000 Uani .
P11 P 0.57901(7) 0.82969(12) 0.34899(6) 0.0272 1.0000 Uani .
C12 C 0.5662(3) 0.8490(5) 0.2458(3) 0.0329 1.0000 Uani .
C13 C 0.5467(3) 0.9642(6) 0.2072(3) 0.0405 1.0000 Uani .
C14 C 0.5390(3) 0.9718(6) 0.1284(3) 0.0468 1.0000 Uani .
C15 C 0.5511(3) 0.8644(7) 0.0895(3) 0.0489 1.0000 Uani .
C16 C 0.5697(3) 0.7486(6) 0.1271(3) 0.0474 1.0000 Uani .
C17 C 0.5778(3) 0.7412(5) 0.2051(3) 0.0386 1.0000 Uani .
H171 H 0.5914 0.6629 0.2303 0.0457 1.0000 Uiso R
H161 H 0.5769 0.6759 0.1000 0.0572 1.0000 Uiso R
H151 H 0.5470 0.8698 0.0376 0.0592 1.0000 Uiso R
H141 H 0.5258 1.0499 0.1035 0.0557 1.0000 Uiso R
H131 H 0.5372 1.0371 0.2333 0.0486 1.0000 Uiso R
C18 C 0.4786(3) 0.7802(5) 0.3478(2) 0.0278 1.0000 Uani .
C19 C 0.4113(3) 0.7960(5) 0.2849(3) 0.0320 1.0000 Uani .
C20 C 0.3373(3) 0.7628(5) 0.2889(3) 0.0354 1.0000 Uani .
C21 C 0.3269(3) 0.7104(5) 0.3550(3) 0.0371 1.0000 Uani .
C22 C 0.3932(3) 0.6905(5) 0.4175(3) 0.0368 1.0000 Uani .
C23 C 0.4675(3) 0.7245(5) 0.4136(3) 0.0354 1.0000 Uani .
H231 H 0.5118 0.7092 0.4549 0.0431 1.0000 Uiso R
H221 H 0.3865 0.6529 0.4622 0.0441 1.0000 Uiso R
H211 H 0.2762 0.6888 0.3582 0.0436 1.0000 Uiso R
H201 H 0.2932 0.7777 0.2469 0.0429 1.0000 Uiso R
H191 H 0.4174 0.8313 0.2397 0.0382 1.0000 Uiso R
H101 H 0.6204 1.0442 0.3657 0.0383 1.0000 Uiso R
H102 H 0.5290 1.0390 0.3623 0.0379 1.0000 Uiso R
H91 H 0.6220 1.0743 0.4918 0.0399 1.0000 Uiso R
H92 H 0.5573 0.9665 0.4858 0.0396 1.0000 Uiso R
C24 C 0.6585(3) 0.8143(5) 0.5930(2) 0.0286 1.0000 Uani .
C25 C 0.6454(3) 0.6868(5) 0.6058(3) 0.0318 1.0000 Uani .
C26 C 0.6274(3) 0.6487(5) 0.6718(3) 0.0383 1.0000 Uani .
C27 C 0.6222(3) 0.7395(5) 0.7258(3) 0.0392 1.0000 Uani .
C28 C 0.6340(3) 0.8666(5) 0.7129(3) 0.0366 1.0000 Uani .
C29 C 0.6532(3) 0.9058(5) 0.6474(3) 0.0342 1.0000 Uani .
H291 H 0.6627 0.9926 0.6397 0.0407 1.0000 Uiso R
H281 H 0.6283 0.9274 0.7481 0.0439 1.0000 Uiso R
H271 H 0.6107 0.7137 0.7706 0.0469 1.0000 Uiso R
H261 H 0.6188 0.5626 0.6802 0.0457 1.0000 Uiso R
H251 H 0.6495 0.6252 0.5692 0.0380 1.0000 Uiso R
P30 P 0.77591(7) 0.79287(12) 0.38446(6) 0.0293 1.0000 Uani .
C31 C 0.7889(3) 0.6853(5) 0.3099(3) 0.0384 1.0000 Uani .
H313 H 0.7962 0.5987 0.3288 0.0581 1.0000 Uiso R
H312 H 0.8343 0.7113 0.2939 0.0576 1.0000 Uiso R
H311 H 0.7417 0.6880 0.2669 0.0580 1.0000 Uiso R
C32 C 0.7762(3) 0.9474(5) 0.3363(3) 0.0416 1.0000 Uani .
H323 H 0.7768 1.0154 0.3712 0.0620 1.0000 Uiso R
H322 H 0.8224 0.9536 0.3181 0.0616 1.0000 Uiso R
H321 H 0.7284 0.9536 0.2936 0.0621 1.0000 Uiso R
C33 C 0.8776(3) 0.7932(6) 0.4488(3) 0.0411 1.0000 Uani .
H331 H 0.8824 0.8554 0.4892 0.0618 1.0000 Uiso R
H332 H 0.9142 0.8141 0.4197 0.0615 1.0000 Uiso R
H333 H 0.8887 0.7077 0.4699 0.0619 1.0000 Uiso R
C34 C 0.6384(3) 0.5574(5) 0.4077(3) 0.0308 1.0000 Uani .
C35 C 0.7109(3) 0.5598(5) 0.4526(3) 0.0290 1.0000 Uani .
C36 C 0.7744(3) 0.4685(5) 0.4948(3) 0.0424 1.0000 Uani .
C37 C 0.8217(3) 0.5166(6) 0.5739(3) 0.0488 1.0000 Uani .
H373 H 0.8624 0.4553 0.5971 0.0730 1.0000 Uiso R
H372 H 0.8461 0.5983 0.5691 0.0726 1.0000 Uiso R
H371 H 0.7860 0.5281 0.6054 0.0731 1.0000 Uiso R
H362 H 0.8115 0.4560 0.4648 0.0508 1.0000 Uiso R
H361 H 0.7502 0.3860 0.5005 0.0507 1.0000 Uiso R
C38 C 0.5738(3) 0.4642(5) 0.3706(3) 0.0430 1.0000 Uani .
C39 C 0.6033(4) 0.3483(7) 0.3396(5) 0.0862 1.0000 Uani .
H393 H 0.5589 0.2912 0.3190 0.1300 1.0000 Uiso R
H392 H 0.6430 0.3070 0.3803 0.1302 1.0000 Uiso R
H391 H 0.6259 0.3751 0.3001 0.1303 1.0000 Uiso R
H382 H 0.5489 0.4352 0.4091 0.0524 1.0000 Uiso R
H381 H 0.5323 0.5060 0.3311 0.0524 1.0000 Uiso R

loop_
_atom_site_aniso_label
_atom_site_aniso_U_11
_atom_site_aniso_U_22
_atom_site_aniso_U_33
_atom_site_aniso_U_23
_atom_site_aniso_U_13
_atom_site_aniso_U_12
Fe1 0.0240(4) 0.0259(4) 0.0202(3) -0.0003(3) -0.0005(3) 0.0012(3)
P2 0.0255(6) 0.0272(6) 0.0221(5) 0.0010(5) 0.0009(4) 0.0017(5)
C3 0.026(2) 0.029(3) 0.024(2) -0.0006(19) 0.0081(19) 0.001(2)
C4 0.030(2) 0.038(3) 0.024(2) 0.000(2) 0.002(2) 0.002(2)
C5 0.032(3) 0.046(3) 0.033(3) -0.004(2) 0.001(2) 0.000(2)
C6 0.029(3) 0.051(3) 0.041(3) -0.019(3) 0.010(2) -0.009(2)
C7 0.042(3) 0.037(3) 0.041(3) -0.004(2) 0.014(2) -0.006(2)
C8 0.034(3) 0.030(3) 0.031(3) 0.002(2) 0.007(2) 0.002(2)
C9 0.035(3) 0.033(3) 0.028(2) -0.004(2) 0.002(2) 0.004(2)
C10 0.033(3) 0.027(3) 0.027(2) 0.004(2) -0.002(2) 0.006(2)
P11 0.0249(6) 0.0301(7) 0.0217(6) 0.0016(5) -0.0008(5) 0.0009(5)
C12 0.025(2) 0.042(3) 0.026(2) 0.003(2) -0.0023(19) -0.003(2)
C13 0.036(3) 0.047(3) 0.032(3) 0.006(2) -0.002(2) -0.004(2)
C14 0.032(3) 0.069(4) 0.031(3) 0.024(3) -0.002(2) -0.006(3)
C15 0.036(3) 0.086(5) 0.021(2) 0.007(3) 0.001(2) -0.003(3)
C16 0.045(3) 0.069(4) 0.025(3) -0.010(3) 0.007(2) -0.001(3)
C17 0.038(3) 0.042(3) 0.030(3) 0.005(2) 0.003(2) -0.002(2)
C18 0.028(2) 0.026(2) 0.025(2) -0.002(2) 0.0011(18) -0.004(2)
C19 0.031(2) 0.035(3) 0.024(2) -0.001(2) -0.0022(19) 0.002(2)
C20 0.028(2) 0.045(3) 0.027(2) -0.001(2) -0.002(2) -0.003(2)
C21 0.027(2) 0.043(3) 0.041(3) -0.009(2) 0.008(2) -0.006(2)
C22 0.039(3) 0.043(3) 0.028(2) 0.004(2) 0.008(2) -0.003(2)
C23 0.031(3) 0.043(3) 0.027(2) 0.005(2) 0.000(2) -0.003(2)
C24 0.024(2) 0.036(3) 0.022(2) 0.000(2) 0.0007(18) 0.002(2)
C25 0.027(2) 0.039(3) 0.025(2) -0.003(2) 0.0020(19) -0.003(2)
C26 0.038(3) 0.037(3) 0.037(3) 0.007(2) 0.005(2) -0.005(2)
C27 0.036(3) 0.051(3) 0.028(3) 0.007(2) 0.005(2) -0.002(2)
C28 0.035(3) 0.050(3) 0.025(2) -0.006(2) 0.009(2) 0.005(2)
C29 0.037(3) 0.032(3) 0.030(3) 0.003(2) 0.002(2) 0.004(2)
P30 0.0277(6) 0.0346(7) 0.0226(6) -0.0005(5) 0.0030(5) 0.0007(5)
C31 0.039(3) 0.044(3) 0.033(3) -0.002(2) 0.012(2) 0.004(2)
C32 0.042(3) 0.043(3) 0.041(3) 0.005(3) 0.014(2) -0.004(3)
C33 0.033(3) 0.062(4) 0.027(2) -0.007(3) 0.007(2) 0.001(3)
C34 0.032(3) 0.029(3) 0.027(2) 0.005(2) 0.001(2) 0.003(2)
C35 0.031(3) 0.030(3) 0.025(2) 0.001(2) 0.007(2) 0.008(2)
C36 0.037(3) 0.035(3) 0.046(3) 0.001(2) -0.004(2) 0.008(2)
C37 0.039(3) 0.055(4) 0.042(3) 0.016(3) -0.004(2) 0.005(3)
C38 0.041(3) 0.032(3) 0.045(3) 0.004(2) -0.006(2) -0.009(2)
C39 0.064(5) 0.061(5) 0.119(7) -0.044(5) 0.003(4) -0.014(4)

loop_
_atom_type_symbol
_atom_type_scat_dispersion_real
_atom_type_scat_dispersion_imag
_atom_type_scat_Cromer_Mann_a1
_atom_type_scat_Cromer_Mann_b1
_atom_type_scat_Cromer_Mann_a2
_atom_type_scat_Cromer_Mann_b2
_atom_type_scat_Cromer_Mann_a3
_atom_type_scat_Cromer_Mann_b3
_atom_type_scat_Cromer_Mann_a4
_atom_type_scat_Cromer_Mann_b4
_atom_type_scat_Cromer_Mann_c
_atom_type_scat_source
C 0.0181 0.0091 2.3100 20.8439 1.0200 10.2075 1.5886 0.5687 0.8650 51.6512 0.2156 'International Tables Vol C 4.2.6.8 and 6.1.1.4'
H 0.0000 0.0000 0.4930 10.5109 0.3229 26.1257 0.1402 3.1424 0.0408 57.7998 0.0030 'International Tables Vol C 4.2.6.8 and 6.1.1.4'
N 0.0311 0.0180 12.2126 0.0057 3.1322 9.8933 2.0125 28.9975 1.1663 0.5826 -11.5290 'International Tables Vol C 4.2.6.8 and 6.1.1.4'
O 0.0492 0.0322 3.0485 13.2771 2.2868 5.7011 1.5463 0.3239 0.8670 32.9089 0.2508 'International Tables Vol C 4.2.6.8 and 6.1.1.4'
P 0.2955 0.4335 6.4345 1.9067 4.1791 27.1570 1.7800 0.5260 1.4908 68.1645 1.1149 'International Tables Vol C 4.2.6.8 and 6.1.1.4'
Cl 0.3639 0.7018 11.4604 0.0104 7.1964 1.1662 6.2556 18.5194 1.6455 47.7784 -9.5574 'International Tables Vol C 4.2.6.8 and 6.1.1.4'
Fe -1.1336 3.1974 11.7695 4.7611 7.3573 0.3072 3.5222 15.3535 2.3045 76.8805 1.0369 'International Tables Vol C 4.2.6.8 and 6.1.1.4'
Si 0.2541 0.3302 6.2915 2.4386 3.0353 32.3337 1.9891 0.6785 1.5410 81.6937 1.1407 'International Tables Vol C 4.2.6.8 and 6.1.1.4'

loop_
_geom_angle_atom_site_label_1
_geom_angle_atom_site_label_2
_geom_angle_atom_site_label_3
_geom_angle
_geom_angle_publ_flag
P2 Fe1 P11 86.76(5) yes
P2 Fe1 P30 97.36(6) yes
P11 Fe1 P30 103.02(6) yes
P2 Fe1 C34 133.19(16) yes
P11 Fe1 C34 101.10(14) yes
P30 Fe1 C34 124.62(16) yes
P2 Fe1 C35 118.85(14) yes
P11 Fe1 C35 141.90(15) yes
P30 Fe1 C35 101.05(15) yes
C34 Fe1 C35 40.84(19) yes
Fe1 P2 C3 123.51(15) yes
Fe1 P2 C9 110.98(15) yes
C3 P2 C9 103.4(2) yes
Fe1 P2 C24 115.99(16) yes
C3 P2 C24 99.6(2) yes
C9 P2 C24 100.2(2) yes
P2 C3 C4 118.8(4) yes
P2 C3 C8 123.3(4) yes
C4 C3 C8 117.5(4) yes
C3 C4 C5 121.4(5) yes
C3 C4 H41 119.0 no
C5 C4 H41 119.5 no
C4 C5 C6 120.1(5) yes
C4 C5 H51 120.0 no
C6 C5 H51 119.9 no
C5 C6 C7 119.9(5) yes
C5 C6 H61 120.8 no
C7 C6 H61 119.3 no
C6 C7 C8 119.3(5) yes
C6 C7 H71 120.2 no
C8 C7 H71 120.5 no
C7 C8 C3 121.8(5) yes
C7 C8 H81 118.4 no
C3 C8 H81 119.8 no
P2 C9 C10 109.9(3) yes
P2 C9 H91 110.5 no
C10 C9 H91 110.0 no
P2 C9 H92 108.5 no
C10 C9 H92 108.6 no
H91 C9 H92 109.2 no
C9 C10 P11 106.4(3) yes
C9 C10 H101 110.9 no
P11 C10 H101 107.9 no
C9 C10 H102 110.9 no
P11 C10 H102 111.5 no
H101 C10 H102 109.2 no
C10 P11 Fe1 110.15(15) yes
C10 P11 C12 102.9(2) yes
Fe1 P11 C12 121.22(16) yes
C10 P11 C18 101.1(2) yes
Fe1 P11 C18 118.06(15) yes
C12 P11 C18 100.7(2) yes
P11 C12 C13 123.6(4) yes
P11 C12 C17 117.5(4) yes
C13 C12 C17 119.0(4) yes
C12 C13 C14 120.2(5) yes
C12 C13 H131 120.2 no
C14 C13 H131 119.5 no
C13 C14 C15 119.8(5) yes
C13 C14 H141 118.9 no
C15 C14 H141 121.4 no
C14 C15 C16 120.6(5) yes
C14 C15 H151 119.8 no
C16 C15 H151 119.6 no
C15 C16 C17 119.7(5) yes
C15 C16 H161 120.0 no
C17 C16 H161 120.4 no
C12 C17 C16 120.7(5) yes
C12 C17 H171 120.1 no
C16 C17 H171 119.2 no
P11 C18 C19 124.2(4) yes
P11 C18 C23 118.8(3) yes
C19 C18 C23 116.9(4) yes
C18 C19 C20 121.4(4) yes
C18 C19 H191 118.7 no
C20 C19 H191 119.9 no
C19 C20 C21 121.0(4) yes
C19 C20 H201 119.5 no
C21 C20 H201 119.5 no
C20 C21 C22 118.7(5) yes
C20 C21 H211 121.3 no
C22 C21 H211 120.0 no
C21 C22 C23 120.3(5) yes
C21 C22 H221 119.0 no
C23 C22 H221 120.7 no
C18 C23 C22 121.7(4) yes
C18 C23 H231 118.1 no
C22 C23 H231 120.2 no
P2 C24 C25 122.1(4) yes
P2 C24 C29 118.6(4) yes
C25 C24 C29 119.3(4) yes
C24 C25 C26 120.9(5) yes
C24 C25 H251 119.1 no
C26 C25 H251 119.9 no
C25 C26 C27 119.7(5) yes
C25 C26 H261 120.5 no
C27 C26 H261 119.8 no
C26 C27 C28 119.8(5) yes
C26 C27 H271 119.7 no
C28 C27 H271 120.5 no
C27 C28 C29 121.1(5) yes
C27 C28 H281 119.5 no
C29 C28 H281 119.4 no
C24 C29 C28 119.2(5) yes
C24 C29 H291 120.1 no
C28 C29 H291 120.7 no
Fe1 P30 C31 108.30(18) yes
Fe1 P30 C32 123.46(18) yes
C31 P30 C32 99.7(2) yes
Fe1 P30 C33 121.95(17) yes
C31 P30 C33 99.5(2) yes
C32 P30 C33 99.5(3) yes
P30 C31 H313 110.2 no
P30 C31 H312 110.1 no
H313 C31 H312 109.6 no
P30 C31 H311 108.7 no
H313 C31 H311 108.2 no
H312 C31 H311 110.1 no
P30 C32 H323 109.7 no
P30 C32 H322 109.9 no
H323 C32 H322 109.4 no
P30 C32 H321 108.6 no
H323 C32 H321 109.0 no
H322 C32 H321 110.1 no
P30 C33 H331 109.9 no
P30 C33 H332 109.5 no
H331 C33 H332 109.9 no
P30 C33 H333 107.3 no
H331 C33 H333 110.6 no
H332 C33 H333 109.5 no
Fe1 C34 C35 69.0(3) yes
Fe1 C34 C38 150.3(4) yes
C35 C34 C38 140.6(5) yes
C34 C35 Fe1 70.2(3) yes
C34 C35 C36 139.4(5) yes
Fe1 C35 C36 150.3(4) yes
C35 C36 C37 113.3(4) yes
C35 C36 H362 108.8 no
C37 C36 H362 107.5 no
C35 C36 H361 109.2 no
C37 C36 H361 109.0 no
H362 C36 H361 108.9 no
C36 C37 H373 109.2 no
C36 C37 H372 109.9 no
H373 C37 H372 109.2 no
C36 C37 H371 109.1 no
H373 C37 H371 110.5 no
H372 C37 H371 108.9 no
C34 C38 C39 113.2(5) yes
C34 C38 H382 108.6 no
C39 C38 H382 107.3 no
C34 C38 H381 110.6 no
C39 C38 H381 110.8 no
H382 C38 H381 105.9 no
C38 C39 H393 108.4 no
C38 C39 H392 109.2 no
H393 C39 H392 110.3 no
C38 C39 H391 108.3 no
H393 C39 H391 110.7 no
H392 C39 H391 109.9 no

loop_
_geom_bond_atom_site_label_1
_geom_bond_atom_site_label_2
_geom_bond_distance
_geom_bond_publ_flag
Fe1 P2 2.1362(14) yes
Fe1 P11 2.1501(14) yes
Fe1 P30 2.1498(14) yes
Fe1 C34 1.874(5) yes
Fe1 C35 1.860(5) yes
P2 C3 1.835(5) yes
P2 C9 1.869(5) yes
P2 C24 1.839(5) yes
C3 C4 1.401(6) yes
C3 C8 1.384(7) yes
C4 C5 1.385(7) yes
C4 H41 0.942 no
C5 C6 1.380(8) yes
C5 H51 0.932 no
C6 C7 1.389(7) yes
C6 H61 0.945 no
C7 C8 1.399(7) yes
C7 H71 0.936 no
C8 H81 0.930 no
C9 C10 1.525(6) yes
C9 H91 0.967 no
C9 H92 0.977 no
C10 P11 1.856(5) yes
C10 H101 0.977 no
C10 H102 0.980 no
P11 C12 1.837(5) yes
P11 C18 1.838(5) yes
C12 C13 1.386(7) yes
C12 C17 1.396(7) yes
C13 C14 1.405(7) yes
C13 H131 0.938 no
C14 C15 1.375(9) yes
C14 H141 0.930 no
C15 C16 1.382(8) yes
C15 H151 0.930 no
C16 C17 1.388(7) yes
C16 H161 0.934 no
C17 H171 0.935 no
C18 C19 1.399(6) yes
C18 C23 1.397(6) yes
C19 C20 1.374(6) yes
C19 H191 0.936 no
C20 C21 1.382(7) yes
C20 H201 0.933 no
C21 C22 1.391(6) yes
C21 H211 0.940 no
C22 C23 1.380(7) yes
C22 H221 0.941 no
C23 H231 0.928 no
C24 C25 1.383(7) yes
C24 C29 1.401(7) yes
C25 C26 1.387(7) yes
C25 H251 0.945 no
C26 C27 1.388(7) yes
C26 H261 0.932 no
C27 C28 1.375(8) yes
C27 H271 0.936 no
C28 C29 1.393(7) yes
C28 H281 0.927 no
C29 H291 0.941 no
P30 C31 1.827(5) yes
P30 C32 1.839(5) yes
P30 C33 1.836(5) yes
C31 H313 0.964 no
C31 H312 0.969 no
C31 H311 0.963 no
C32 H323 0.952 no
C32 H322 0.968 no
C32 H321 0.968 no
C33 H331 0.967 no
C33 H332 0.971 no
C33 H333 0.970 no
C34 C35 1.303(6) yes
C34 C38 1.502(7) yes
C35 C36 1.502(6) yes
C36 C37 1.525(7) yes
C36 H362 0.975 no
C36 H361 0.982 no
C37 H373 0.964 no
C37 H372 0.971 no
C37 H371 0.974 no
C38 C39 1.492(8) yes
C38 H382 0.976 no
C38 H381 0.970 no
C39 H393 0.969 no
C39 H392 0.962 no
C39 H391 0.961 no
